data_4516654
loop_
_publ_author_name
'Gupta, Mayank'
'Kottilil, Dileep'
'Tomar, Kapil'
'Lu, Shunbin'
'Vijayan, C.'
'Ji, Wei'
'Bharadwaj, Parimal K.'

_publ_section_title
;
 Two-Photon Absorption and Fluorescence in Micrometer-Sized Single
 Crystals of a Rhodamine B Coordinated Metal--Organic Framework
;
_journal_issue 10
_journal_name_full 'ACS Applied Nano Materials'
_journal_page_first 5408
_journal_paper_doi 10.1021/acsanm.8b01469
_journal_volume 1
_journal_year 2018
_chemical_formula_moiety 'C51 H43 N3 O11 Zn2, 3(C3 H7 N O), C3 H4 N O'
_chemical_formula_sum 'C63 H68 N7 O15 Zn2'
_chemical_formula_weight 1294.02
_space_group_crystal_system orthorhombic
_space_group_IT_number 61
_space_group_name_Hall '-P 2ac 2ab'
_space_group_name_H-M_alt 'P b c a'
_atom_sites_solution_hydrogens mixed
_atom_sites_solution_primary iterative
_audit_creation_date 2018-06-07
_audit_creation_method
;
Olex2 1.2
(compiled 2018.05.18 svn.r3508 for OlexSys, GUI svn.r5497)
;
_cell_angle_alpha 90
_cell_angle_beta 90
_cell_angle_gamma 90
_cell_formula_units_Z 8
_cell_length_a 24.5267(16)
_cell_length_b 18.2686(12)
_cell_length_c 29.5609(19)
_cell_measurement_reflns_used 108
_cell_measurement_temperature 100(2)
_cell_measurement_theta_max 28.01
_cell_measurement_theta_min 2.54
_cell_volume 13245.3(15)
_computing_cell_refinement 'Bruker Kappa Apex'
_computing_data_collection 'Bruker Kappa Apex'
_computing_data_reduction 'Bruker SAINT'
_computing_molecular_graphics 'Olex2 (Dolomanov et al., 2009)'
_computing_publication_material 'Olex2 (Dolomanov et al., 2009)'
_computing_structure_refinement 'XL (Sheldrick, 2016/4)'
_computing_structure_solution
;
Superflip (Palatinus & Chapuis, 2007;Palatinus & van der Lee, 2008;
Palatinus et al., 2012)
;
_diffrn_ambient_temperature 99.99
_diffrn_measured_fraction_theta_full 0.999
_diffrn_measured_fraction_theta_max 0.999
_diffrn_measurement_device_type 'CCD area detector'
_diffrn_measurement_method 'phi omega scans'
_diffrn_radiation_type MoK\a
_diffrn_radiation_wavelength 0.71073
_diffrn_reflns_av_R_equivalents 0.0569
_diffrn_reflns_av_unetI/netI 0.0288
_diffrn_reflns_Laue_measured_fraction_full 0.999
_diffrn_reflns_Laue_measured_fraction_max 0.999
_diffrn_reflns_limit_h_max 29
_diffrn_reflns_limit_h_min -29
_diffrn_reflns_limit_k_max 22
_diffrn_reflns_limit_k_min -22
_diffrn_reflns_limit_l_max 35
_diffrn_reflns_limit_l_min -35
_diffrn_reflns_number 152674
_diffrn_reflns_point_group_measured_fraction_full 0.999
_diffrn_reflns_point_group_measured_fraction_max 0.999
_diffrn_reflns_theta_full 25.242
_diffrn_reflns_theta_max 25.498
_diffrn_reflns_theta_min 2.115
_exptl_absorpt_coefficient_mu 0.792
_exptl_absorpt_correction_T_max 0.895
_exptl_absorpt_correction_T_min 0.854
_exptl_absorpt_correction_type multi-scan
_exptl_absorpt_process_details '(SADABS; Bruker, 2000)'
_exptl_crystal_colour brown
_exptl_crystal_density_diffrn 1.298
_exptl_crystal_description plate
_exptl_crystal_F_000 4792
_exptl_crystal_size_max 0.20
_exptl_crystal_size_mid 0.17
_exptl_crystal_size_min 0.14
_refine_diff_density_max 1.683
_refine_diff_density_min -3.045
_refine_diff_density_rms 0.137
_refine_ls_extinction_method none
_refine_ls_goodness_of_fit_ref 1.116
_refine_ls_hydrogen_treatment constr
_refine_ls_matrix_type full
_refine_ls_number_parameters 797
_refine_ls_number_reflns 12318
_refine_ls_number_restraints 209
_refine_ls_restrained_S_all 1.108
_refine_ls_R_factor_all 0.1111
_refine_ls_R_factor_gt 0.1025
_refine_ls_shift/su_max 0.000
_refine_ls_shift/su_mean 0.000
_refine_ls_structure_factor_coef Fsqd
_refine_ls_weighting_details 'w=1/[\s^2^(Fo^2^)+222.6276P] where P=(Fo^2^+2Fc^2^)/3'
_refine_ls_weighting_scheme calc
_refine_ls_wR_factor_gt 0.2238
_refine_ls_wR_factor_ref 0.2306
_reflns_Friedel_coverage 0.000
_reflns_number_gt 10890
_reflns_number_total 12318
_reflns_threshold_expression 'I > 2\s(I)'
_cod_data_source_file an8b01469_si_002.cif
_cod_data_source_block 20janbh
_cod_database_code 4516654
_shelx_shelxl_version_number 2016/4
_shelx_space_group_comment
;
The symmetry employed for this shelxl refinement is uniquely defined
by the following loop, which should always be used as a source of
symmetry information in preference to the above space-group names.
They are only intended as comments.
;
_olex2_refinement_description
;
1. Fixed Uiso
 At 1.2 times of:
  All C(H) groups, All C(H,H) groups, All N(H,H) groups
 At 1.5 times of:
  All C(H,H,H) groups
2. Rigid bond restraints
 All non-hydrogen atoms
 with sigma for 1-2 distances of 0.01 and sigma for 1-3 distances of 0.01
3.a Rotating group:
 N1(H1A,H1B)
3.b Secondary CH2 refined with riding coordinates:
 C51(H51A,H51B), C40(H40A,H40B), C42(H42A,H42B), C49(H49A,H49B)
3.c Aromatic/amide H refined with riding coordinates:
 C10(H10), C19(H19), C28(H28), C26(H26), C29(H29), C44(H44), C5(H5), C47(H47),
 C36(H36), C7(H7), C39(H39), C12(H12), C27(H27), C21(H21), C3(H3), C17(H17),
 C37(H37), C45(H45), C54(H54), C57(H57), C61(H61), C64(H64)
3.d Idealised Me refined as rotating group:
 C50(H50A,H50B,H50C), C15(H15A,H15B,H15C), C41(H41A,H41B,H41C), C43(H43A,H43B,
 H43C), C52(H52A,H52B,H52C), C53(H53A,H53B,H53C), C55(H55A,H55B,H55C), C58(H58A,
 H58B,H58C), C56(H56A,H56B,H56C), C59(H59A,H59B,H59C), C60(H60A,H60B,H60C),
 C63(H63A,H63B,H63C)
;
_olex2_submission_special_instructions 'No special instructions were received'

loop_
_space_group_symop_operation_xyz
'x, y, z'
'-x+1/2, -y, z+1/2'
'x+1/2, -y+1/2, -z'
'-x, y+1/2, -z+1/2'
'-x, -y, -z'
'x-1/2, y, -z-1/2'
'-x-1/2, y-1/2, z'
'x, -y-1/2, z-1/2'

loop_
_atom_site_label
_atom_site_type_symbol
_atom_site_fract_x
_atom_site_fract_y
_atom_site_fract_z
_atom_site_U_iso_or_equiv
_atom_site_adp_type
_atom_site_occupancy
_atom_site_site_symmetry_order
_atom_site_calc_flag
_atom_site_refinement_flags_posn
_atom_site_refinement_flags_adp
Zn2 Zn 0.19538(3) 0.17824(4) -0.01438(2) 0.01897(19) Uani 1 1 d . U
Zn1 Zn 0.19290(3) 0.17498(4) 0.41195(2) 0.0215(2) Uani 1 1 d . U
O6 O 0.2047(2) 0.0797(3) 0.00477(16) 0.0291(12) Uani 1 1 d . U
O1 O 0.2006(2) 0.0753(3) 0.39242(16) 0.0313(12) Uani 1 1 d . U
O7 O 0.2314(2) 0.1622(3) 0.47013(15) 0.0278(12) Uani 1 1 d . U
O4 O 0.2689(2) -0.2537(3) 0.37436(15) 0.0230(10) Uani 1 1 d . U
O10 O 0.2401(2) 0.2465(3) 0.01994(15) 0.0255(11) Uani 1 1 d . U
O3 O 0.2727(2) -0.1631(3) 0.42524(16) 0.0353(13) Uani 1 1 d . U
O8 O 0.1210(2) 0.2152(3) -0.02095(16) 0.0245(10) Uani 1 1 d . U
O5 O 0.1703(2) 0.1080(3) 0.07174(18) 0.0320(12) Uani 1 1 d . U
O11 O 0.0767(2) -0.0039(3) 0.02062(18) 0.0320(12) Uani 1 1 d . U
O9 O 0.1172(2) 0.3001(3) -0.07583(18) 0.0342(13) Uani 1 1 d . U
O2 O 0.1579(3) 0.1000(3) 0.3280(2) 0.055(2) Uani 1 1 d . U
N1 N 0.2228(3) -0.0552(3) 0.20155(19) 0.0247(13) Uani 1 1 d . U
H1A H 0.247012 -0.059746 0.179571 0.030 Uiso 1 1 d GR .
H1B H 0.205062 -0.013556 0.198079 0.030 Uiso 1 1 d GR .
N2 N 0.1352(3) -0.0766(4) -0.1251(3) 0.0409(16) Uani 1 1 d . U
N3 N 0.0325(3) 0.0544(5) 0.1724(2) 0.0473(18) Uani 1 1 d . U
C38 C 0.1107(3) -0.0258(5) -0.0979(3) 0.0348(17) Uani 1 1 d . U
C13 C 0.1690(3) -0.1421(4) 0.1582(2) 0.0180(13) Uani 1 1 d . U
C16 C 0.1887(3) -0.1123(4) 0.1138(2) 0.0176(13) Uani 1 1 d . U
C10 C 0.1305(3) -0.2044(4) 0.2375(2) 0.0253(15) Uani 1 1 d . U
H10 H 0.117572 -0.225618 0.264800 0.030 Uiso 1 1 calc R .
C19 C 0.2212(3) -0.0634(4) 0.0283(2) 0.0180(13) Uani 1 1 d . U
H19 H 0.232184 -0.046705 -0.000753 0.022 Uiso 1 1 calc R .
C8 C 0.2587(3) -0.1900(4) 0.3878(2) 0.0218(14) Uani 1 1 d . U
C18 C 0.1995(3) -0.0144(4) 0.0594(2) 0.0182(13) Uani 1 1 d . U
C34 C 0.0805(3) 0.0122(4) -0.0244(2) 0.0262(15) Uani 1 1 d . U
C28 C -0.0782(3) 0.2582(5) -0.0448(3) 0.0343(17) Uani 1 1 d . U
H28 H -0.116879 0.259358 -0.043668 0.041 Uiso 1 1 calc R .
C48 C 0.0537(3) 0.0441(4) 0.0503(3) 0.0287(15) Uani 1 1 d . U
C46 C 0.0321(3) 0.0716(6) 0.1276(3) 0.0388(19) Uani 1 1 d . U
C50 C 0.0567(5) 0.1552(10) 0.2253(4) 0.099(5) Uani 1 1 d . U
H50A H 0.071787 0.184129 0.200294 0.149 Uiso 1 1 calc GR .
H50B H 0.085769 0.126257 0.239245 0.149 Uiso 1 1 calc GR .
H50C H 0.040779 0.188152 0.247862 0.149 Uiso 1 1 calc GR .
C26 C 0.0066(3) 0.3152(5) -0.0642(3) 0.0330(17) Uani 1 1 d . U
H26 H 0.026151 0.355364 -0.076579 0.040 Uiso 1 1 calc R .
C11 C 0.1131(3) -0.2338(4) 0.1965(2) 0.0279(16) Uani 1 1 d . U
C2 C 0.1920(3) -0.0204(4) 0.3403(2) 0.0268(15) Uani 1 1 d . U
C6 C 0.1835(3) -0.1180(4) 0.2852(2) 0.0216(14) Uani 1 1 d . U
C29 C -0.0506(3) 0.1982(4) -0.0286(2) 0.0290(15) Uani 1 1 d . U
H29 H -0.070543 0.157820 -0.016931 0.035 Uiso 1 1 calc R .
C44 C 0.0115(3) 0.1606(5) 0.0684(3) 0.0305(16) Uani 1 1 d . U
H44 H -0.002508 0.207114 0.059795 0.037 Uiso 1 1 calc R .
C51 C 0.0596(4) -0.0113(7) 0.1891(3) 0.064(3) Uani 1 1 d . U
H51A H 0.074209 -0.000924 0.219622 0.077 Uiso 1 1 calc R .
H51B H 0.090910 -0.022165 0.169090 0.077 Uiso 1 1 calc R .
C5 C 0.2096(3) -0.1639(4) 0.3149(2) 0.0207(14) Uani 1 1 d . U
H5 H 0.214829 -0.213788 0.306916 0.025 Uiso 1 1 calc R .
C47 C 0.0528(3) 0.0239(5) 0.0950(3) 0.0351(17) Uani 1 1 d . U
H47 H 0.066235 -0.022758 0.103789 0.042 Uiso 1 1 calc R .
C32 C 0.0318(3) 0.1115(4) 0.0346(2) 0.0272(15) Uani 1 1 d . U
C36 C 0.0622(3) 0.0882(4) -0.0888(2) 0.0294(16) Uani 1 1 d . U
H36 H 0.046990 0.131068 -0.101932 0.035 Uiso 1 1 calc R .
C25 C 0.0348(3) 0.2547(4) -0.0473(2) 0.0265(14) Uani 1 1 d . U
C40 C 0.1669(4) -0.1363(6) -0.1062(4) 0.054(2) Uani 1 1 d . U
H40A H 0.185291 -0.118798 -0.078463 0.064 Uiso 1 1 calc R .
H40B H 0.195536 -0.150096 -0.128214 0.064 Uiso 1 1 calc R .
C7 C 0.1748(3) -0.0454(4) 0.2978(2) 0.0276(15) Uani 1 1 d . U
H7 H 0.157067 -0.012726 0.277595 0.033 Uiso 1 1 calc R .
C9 C 0.1657(3) -0.1458(4) 0.2400(2) 0.0207(14) Uani 1 1 d . U
C15 C 0.0723(4) -0.2954(5) 0.1941(3) 0.042(2) Uani 1 1 d . U
H15A H 0.071678 -0.321625 0.223037 0.062 Uiso 1 1 calc GR .
H15B H 0.082599 -0.329330 0.169876 0.062 Uiso 1 1 calc GR .
H15C H 0.035964 -0.275417 0.187862 0.062 Uiso 1 1 calc GR .
C24 C 0.0959(3) 0.2559(4) -0.0480(2) 0.0243(14) Uani 1 1 d . U
C1 C 0.1820(3) 0.0579(4) 0.3536(2) 0.0305(17) Uani 1 1 d . U
C39 C 0.1071(3) -0.0374(4) -0.0509(3) 0.0312(16) Uani 1 1 d . U
H39 H 0.123127 -0.079605 -0.037697 0.037 Uiso 1 1 calc R .
C41 C 0.1335(5) -0.2047(6) -0.0945(4) 0.065(3) Uani 1 1 d . U
H41A H 0.115879 -0.223395 -0.121971 0.098 Uiso 1 1 calc GR .
H41B H 0.105521 -0.191975 -0.072172 0.098 Uiso 1 1 calc GR .
H41C H 0.157605 -0.242277 -0.082020 0.098 Uiso 1 1 calc GR .
C12 C 0.1336(3) -0.2019(4) 0.1577(2) 0.0227(14) Uani 1 1 d . U
H12 H 0.123146 -0.221533 0.129220 0.027 Uiso 1 1 calc R .
C27 C -0.0500(3) 0.3168(5) -0.0628(3) 0.0343(17) Uani 1 1 d . U
H27 H -0.069186 0.358033 -0.074254 0.041 Uiso 1 1 calc R .
C42 C 0.1317(4) -0.0739(6) -0.1747(3) 0.054(3) Uani 1 1 d . U
H42A H 0.099551 -0.044477 -0.183497 0.065 Uiso 1 1 calc R .
H42B H 0.126464 -0.124145 -0.186453 0.065 Uiso 1 1 calc R .
C31 C 0.0327(3) 0.1287(4) -0.0116(2) 0.0260(14) Uani 1 1 d . U
C20 C 0.2270(3) -0.1373(4) 0.0396(2) 0.0180(13) Uani 1 1 d . U
C21 C 0.2099(3) -0.1613(4) 0.0820(2) 0.0189(13) Uani 1 1 d . U
H21 H 0.212650 -0.211789 0.089453 0.023 Uiso 1 1 calc R .
C3 C 0.2196(3) -0.0675(4) 0.3695(2) 0.0238(14) Uani 1 1 d . U
H3 H 0.232179 -0.050402 0.398033 0.029 Uiso 1 1 calc R .
C43 C 0.1820(5) -0.0412(8) -0.1958(4) 0.081(4) Uani 1 1 d . U
H43A H 0.177636 -0.039714 -0.228709 0.121 Uiso 1 1 calc GR .
H43B H 0.213792 -0.071296 -0.188089 0.121 Uiso 1 1 calc GR .
H43C H 0.187350 0.008549 -0.184254 0.121 Uiso 1 1 calc GR .
C17 C 0.1845(3) -0.0394(3) 0.1021(2) 0.0175(13) Uani 1 1 d . U
H17 H 0.170978 -0.005508 0.123745 0.021 Uiso 1 1 calc R .
C37 C 0.0876(3) 0.0393(5) -0.1161(3) 0.0346(17) Uani 1 1 d . U
H37 H 0.090035 0.048517 -0.147678 0.041 Uiso 1 1 calc R .
C49 C 0.0130(4) 0.1046(7) 0.2073(3) 0.056(3) Uani 1 1 d . U
H49A H -0.001925 0.075631 0.232744 0.067 Uiso 1 1 calc R .
H49B H -0.017045 0.134429 0.194699 0.067 Uiso 1 1 calc R .
C4 C 0.2284(3) -0.1392(4) 0.3566(2) 0.0226(14) Uani 1 1 d . U
C35 C 0.0574(3) 0.0777(4) -0.0417(2) 0.0236(14) Uani 1 1 d . U
C30 C 0.0062(3) 0.1956(4) -0.0291(2) 0.0238(14) Uani 1 1 d . U
C45 C 0.0122(3) 0.1407(5) 0.1130(3) 0.0354(17) Uani 1 1 d . U
H45 H -0.001135 0.174130 0.135016 0.042 Uiso 1 1 calc R .
C14 C 0.1857(3) -0.1137(3) 0.1999(2) 0.0166(12) Uani 1 1 d . U
C52 C 0.0250(5) -0.0765(8) 0.1917(5) 0.086(4) Uani 1 1 d . U
H52A H 0.013483 -0.090684 0.161183 0.129 Uiso 1 1 calc GR .
H52B H -0.007182 -0.065823 0.210181 0.129 Uiso 1 1 calc GR .
H52C H 0.045626 -0.116706 0.205466 0.129 Uiso 1 1 calc GR .
C22 C 0.1907(3) 0.0637(4) 0.0459(2) 0.0199(13) Uani 1 1 d . U
O13 O 0.1074(5) 0.4132(7) 0.2757(4) 0.116(4) Uani 1 1 d . U
N6 N 0.1435(5) 0.2980(7) 0.2780(3) 0.076(3) Uani 1 1 d . U
C53 C 0.1080(5) 0.2779(7) 0.3161(3) 0.066(3) Uani 1 1 d . U
H53A H 0.118160 0.306543 0.342776 0.099 Uiso 1 1 calc GR .
H53B H 0.112227 0.225603 0.322664 0.099 Uiso 1 1 calc GR .
H53C H 0.069942 0.288043 0.308141 0.099 Uiso 1 1 calc GR .
C54 C 0.1415(7) 0.3617(10) 0.2613(5) 0.095(4) Uani 1 1 d . U
H54 H 0.165686 0.373335 0.237222 0.114 Uiso 1 1 calc R .
C55 C 0.1831(5) 0.2456(10) 0.2594(4) 0.096(5) Uani 1 1 d . U
H55A H 0.202971 0.222158 0.284306 0.145 Uiso 1 1 calc GR .
H55B H 0.208911 0.271447 0.239824 0.145 Uiso 1 1 calc GR .
H55C H 0.163871 0.208150 0.241840 0.145 Uiso 1 1 calc GR .
O15 O 0.1812(3) 0.3828(5) 0.1547(2) 0.063(2) Uani 1 1 d . U
N4 N 0.1345(3) 0.3587(5) 0.0912(3) 0.052(2) Uani 1 1 d . U
C57 C 0.1654(4) 0.4006(5) 0.1169(3) 0.043(2) Uani 1 1 d . U
H57 H 0.176037 0.447120 0.105551 0.051 Uiso 1 1 calc R .
C58 C 0.1183(6) 0.3864(8) 0.0460(4) 0.086(4) Uani 1 1 d . U
H58A H 0.078450 0.389359 0.044235 0.128 Uiso 1 1 calc GR .
H58B H 0.131742 0.352972 0.022554 0.128 Uiso 1 1 calc GR .
H58C H 0.133960 0.435142 0.041227 0.128 Uiso 1 1 calc GR .
C56 C 0.1137(6) 0.2895(7) 0.1028(6) 0.093(4) Uani 1 1 d . U
H56A H 0.126451 0.276048 0.133103 0.140 Uiso 1 1 calc GR .
H56B H 0.126407 0.253103 0.080856 0.140 Uiso 1 1 calc GR .
H56C H 0.073780 0.291177 0.102549 0.140 Uiso 1 1 calc GR .
O16 O 0.3420(3) 0.0832(4) 0.0988(4) 0.083(3) Uani 1 1 d . U
N7 N 0.2783(4) 0.1374(5) 0.1451(3) 0.066(2) Uani 1 1 d . U
C61 C 0.3023(4) 0.1234(6) 0.1051(4) 0.052(2) Uani 1 1 d . U
H61 H 0.287219 0.146710 0.079262 0.063 Uiso 1 1 calc R .
C59 C 0.2308(6) 0.1887(7) 0.1476(4) 0.085(4) Uani 1 1 d . U
H59A H 0.240676 0.231455 0.165856 0.128 Uiso 1 1 calc GR .
H59B H 0.199708 0.163628 0.161569 0.128 Uiso 1 1 calc GR .
H59C H 0.220803 0.204601 0.117035 0.128 Uiso 1 1 calc GR .
C60 C 0.2966(7) 0.1064(9) 0.1863(5) 0.131(7) Uani 1 1 d . U
H60A H 0.328426 0.075403 0.180549 0.197 Uiso 1 1 calc GR .
H60B H 0.267337 0.076731 0.199550 0.197 Uiso 1 1 calc GR .
H60C H 0.306541 0.145606 0.207359 0.197 Uiso 1 1 calc GR .
N8 N 0.4036(5) 0.4306(6) 0.4628(4) 0.082(3) Uani 1 1 d . U
C63 C 0.3485(5) 0.4289(9) 0.4798(4) 0.085(4) Uani 1 1 d . U
H63A H 0.331344 0.382470 0.471371 0.128 Uiso 1 1 calc GR .
H63B H 0.327785 0.469611 0.466686 0.128 Uiso 1 1 calc GR .
H63C H 0.349016 0.433633 0.512796 0.128 Uiso 1 1 calc GR .
C23 C 0.2464(3) 0.1885(4) 0.5074(2) 0.0217(14) Uani 1 1 d . U
O14 O 0.4731(9) 0.3592(11) 0.4359(8) 0.244(11) Uani 1 1 d . U
C64 C 0.4278(11) 0.3663(11) 0.4493(8) 0.150(9) Uani 1 1 d . U
H64 H 0.406132 0.323300 0.450974 0.180 Uiso 1 1 calc R .
C62 C 0.4348(12) 0.4910(16) 0.4695(14) 0.30(2) Uani 1 1 d . U

loop_
_atom_site_aniso_label
_atom_site_aniso_U_11
_atom_site_aniso_U_22
_atom_site_aniso_U_33
_atom_site_aniso_U_23
_atom_site_aniso_U_13
_atom_site_aniso_U_12
Zn2 0.0310(4) 0.0153(4) 0.0106(4) 0.0027(3) -0.0002(3) -0.0064(3)
Zn1 0.0347(5) 0.0205(4) 0.0094(4) -0.0033(3) -0.0016(3) 0.0062(3)
O6 0.055(3) 0.014(2) 0.017(2) 0.0049(19) 0.000(2) -0.004(2)
O1 0.048(3) 0.026(3) 0.020(2) -0.013(2) -0.006(2) 0.010(2)
O7 0.053(3) 0.019(2) 0.012(2) -0.0022(19) -0.010(2) 0.007(2)
O4 0.035(3) 0.020(2) 0.014(2) 0.0001(19) 0.000(2) -0.002(2)
O10 0.042(3) 0.017(2) 0.018(2) 0.0077(19) -0.010(2) -0.007(2)
O3 0.059(4) 0.029(3) 0.017(2) -0.007(2) -0.017(2) 0.000(3)
O8 0.033(3) 0.020(2) 0.021(2) 0.0027(19) 0.003(2) -0.007(2)
O5 0.041(3) 0.018(2) 0.037(3) -0.002(2) 0.013(2) -0.003(2)
O11 0.035(3) 0.032(3) 0.029(3) 0.001(2) 0.003(2) -0.011(2)
O9 0.029(3) 0.044(3) 0.030(3) 0.016(2) 0.001(2) -0.009(2)
O2 0.098(6) 0.037(3) 0.030(3) -0.016(3) -0.024(3) 0.027(4)
N1 0.034(3) 0.023(3) 0.016(3) -0.005(2) 0.003(2) -0.005(2)
N2 0.032(4) 0.044(4) 0.047(4) -0.015(3) 0.005(3) 0.005(3)
N3 0.031(4) 0.086(5) 0.025(3) 0.004(3) 0.004(3) 0.006(4)
C38 0.023(4) 0.039(4) 0.042(4) -0.011(3) 0.006(3) -0.008(3)
C13 0.025(3) 0.018(3) 0.011(3) -0.001(2) 0.002(2) -0.002(3)
C16 0.023(3) 0.023(3) 0.006(3) -0.004(2) -0.001(2) -0.006(3)
C10 0.034(4) 0.032(4) 0.010(3) 0.005(3) 0.002(3) -0.011(3)
C19 0.028(4) 0.018(3) 0.008(3) 0.002(2) -0.001(2) -0.005(3)
C8 0.030(4) 0.021(3) 0.014(3) -0.001(3) 0.003(3) -0.008(3)
C18 0.027(3) 0.015(3) 0.012(3) 0.000(2) -0.003(3) -0.006(3)
C34 0.031(4) 0.019(3) 0.029(3) -0.002(3) 0.003(3) -0.010(3)
C28 0.029(4) 0.040(4) 0.034(4) -0.018(3) 0.001(3) 0.000(3)
C48 0.024(4) 0.032(4) 0.030(3) -0.001(3) 0.004(3) -0.012(3)
C46 0.022(4) 0.069(6) 0.026(3) 0.004(3) 0.004(3) -0.007(4)
C50 0.068(8) 0.174(15) 0.055(7) -0.049(9) -0.010(6) -0.029(9)
C26 0.037(4) 0.036(4) 0.025(4) 0.001(3) -0.007(3) -0.005(3)
C11 0.038(4) 0.030(4) 0.016(3) 0.005(3) 0.000(3) -0.014(3)
C2 0.034(4) 0.031(4) 0.015(3) -0.007(3) -0.002(3) 0.002(3)
C6 0.029(4) 0.025(3) 0.012(3) -0.006(2) 0.005(3) -0.003(3)
C29 0.031(4) 0.028(4) 0.028(4) -0.015(3) 0.007(3) -0.011(3)
C44 0.025(4) 0.039(4) 0.028(3) -0.003(3) 0.005(3) -0.011(3)
C51 0.036(5) 0.119(8) 0.038(5) 0.021(5) 0.008(4) 0.024(5)
C5 0.032(4) 0.019(3) 0.011(3) -0.004(2) 0.005(2) -0.005(3)
C47 0.028(4) 0.048(5) 0.029(3) 0.005(3) 0.004(3) -0.007(4)
C32 0.021(4) 0.034(4) 0.026(3) -0.004(3) 0.002(3) -0.014(3)
C36 0.027(4) 0.035(4) 0.026(3) -0.004(3) 0.006(3) -0.007(3)
C25 0.029(3) 0.034(4) 0.016(3) -0.004(3) 0.001(3) -0.010(3)
C40 0.035(5) 0.066(6) 0.060(6) -0.009(5) 0.011(4) 0.017(4)
C7 0.038(4) 0.033(4) 0.012(3) -0.003(3) 0.002(3) 0.005(3)
C9 0.028(4) 0.025(3) 0.009(3) 0.001(2) -0.003(2) 0.003(3)
C15 0.062(6) 0.038(4) 0.025(4) -0.004(3) 0.003(4) -0.026(4)
C24 0.031(3) 0.026(4) 0.017(3) -0.002(3) -0.002(3) -0.011(3)
C1 0.043(4) 0.032(4) 0.017(3) -0.007(3) -0.005(3) 0.006(3)
C39 0.029(4) 0.024(4) 0.041(4) -0.004(3) 0.003(3) -0.002(3)
C41 0.063(7) 0.049(5) 0.084(8) -0.005(5) 0.021(6) 0.022(5)
C12 0.041(4) 0.019(3) 0.009(3) -0.002(2) -0.002(3) -0.004(3)
C27 0.040(4) 0.033(4) 0.030(4) -0.007(3) -0.009(3) -0.002(3)
C42 0.040(5) 0.075(7) 0.047(5) -0.021(5) 0.010(4) 0.013(5)
C31 0.024(3) 0.027(3) 0.026(3) -0.009(3) 0.003(3) -0.013(3)
C20 0.026(3) 0.016(3) 0.012(3) 0.000(2) 0.001(3) -0.003(3)
C21 0.028(3) 0.016(3) 0.013(3) 0.002(2) 0.000(3) -0.005(3)
C3 0.034(4) 0.028(3) 0.010(3) -0.005(3) 0.002(3) -0.002(3)
C43 0.060(7) 0.131(12) 0.051(6) -0.023(7) 0.014(5) -0.022(7)
C17 0.027(3) 0.013(3) 0.013(3) -0.006(2) 0.001(3) -0.003(3)
C37 0.035(4) 0.039(4) 0.030(4) -0.008(3) 0.003(3) -0.009(3)
C49 0.046(5) 0.097(8) 0.025(4) -0.002(5) 0.007(4) -0.012(5)
C4 0.031(4) 0.025(3) 0.011(3) 0.000(3) 0.002(3) 0.000(3)
C35 0.022(3) 0.020(3) 0.029(3) -0.007(3) 0.002(3) -0.005(3)
C30 0.032(3) 0.020(3) 0.018(3) -0.011(3) 0.004(3) -0.004(3)
C45 0.026(4) 0.052(5) 0.028(4) -0.008(3) 0.002(3) -0.009(4)
C14 0.021(3) 0.016(3) 0.013(3) 0.000(2) 0.001(2) 0.000(2)
C52 0.057(7) 0.109(8) 0.092(10) 0.055(9) 0.009(7) 0.023(6)
C22 0.019(3) 0.024(3) 0.016(3) -0.002(2) -0.003(3) -0.010(3)
O13 0.132(10) 0.124(9) 0.091(8) 0.036(7) 0.016(7) 0.017(7)
N6 0.091(8) 0.102(7) 0.036(5) -0.004(5) 0.005(5) 0.008(6)
C53 0.085(8) 0.082(8) 0.030(5) 0.003(5) 0.003(5) 0.027(7)
C54 0.095(11) 0.131(10) 0.058(8) 0.008(8) 0.025(7) -0.028(8)
C55 0.050(6) 0.173(12) 0.067(8) -0.062(9) 0.002(6) -0.004(8)
O15 0.058(4) 0.092(6) 0.040(4) -0.011(4) -0.004(3) -0.005(4)
N4 0.043(4) 0.053(5) 0.061(5) -0.020(4) -0.011(4) -0.001(4)
C57 0.045(5) 0.037(5) 0.046(5) -0.011(4) 0.007(4) 0.000(4)
C58 0.085(9) 0.107(10) 0.064(7) -0.015(6) -0.023(7) 0.030(8)
C56 0.084(10) 0.065(8) 0.130(12) -0.007(7) -0.018(9) -0.025(7)
O16 0.058(5) 0.047(4) 0.144(8) 0.017(5) -0.028(5) -0.003(4)
N7 0.089(6) 0.061(6) 0.047(4) 0.011(4) -0.020(4) -0.040(4)
C61 0.046(5) 0.045(5) 0.065(6) 0.000(5) -0.014(4) -0.017(4)
C59 0.103(9) 0.078(9) 0.074(8) -0.036(7) 0.033(7) -0.030(6)
C60 0.183(15) 0.131(13) 0.079(8) 0.058(9) -0.068(10) -0.113(11)
N8 0.092(7) 0.070(6) 0.084(8) -0.005(6) -0.004(6) -0.012(5)
C63 0.078(7) 0.114(12) 0.064(8) -0.011(8) -0.024(6) -0.005(7)
C23 0.033(4) 0.019(3) 0.013(3) 0.002(3) 0.000(3) -0.002(3)
O14 0.22(2) 0.186(18) 0.32(3) 0.013(18) 0.14(2) 0.063(15)
C64 0.20(2) 0.086(10) 0.166(19) 0.004(12) 0.080(18) 0.024(12)
C62 0.21(3) 0.19(2) 0.51(6) -0.22(3) 0.20(3) -0.13(2)

loop_
_atom_type_symbol
_atom_type_description
_atom_type_scat_dispersion_real
_atom_type_scat_dispersion_imag
_atom_type_scat_source
C C 0.0033 0.0016 'International Tables Vol C Tables 4.2.6.8 and 6.1.1.4'
H H 0.0000 0.0000 'International Tables Vol C Tables 4.2.6.8 and 6.1.1.4'
I I -0.4742 1.8119 'International Tables Vol C Tables 4.2.6.8 and 6.1.1.4'
N N 0.0061 0.0033 'International Tables Vol C Tables 4.2.6.8 and 6.1.1.4'
O O 0.0106 0.0060 'International Tables Vol C Tables 4.2.6.8 and 6.1.1.4'
Zn Zn 0.2839 1.4301 'International Tables Vol C Tables 4.2.6.8 and 6.1.1.4'

loop_
_geom_angle_atom_site_label_1
_geom_angle_atom_site_label_2
_geom_angle_atom_site_label_3
_geom_angle
_geom_angle_site_symmetry_1
_geom_angle_site_symmetry_3
O6 Zn2 O10 112.6(2) . .
O6 Zn2 O3 95.1(2) . 2_554
O6 Zn2 O8 117.9(2) . .
O10 Zn2 O3 109.8(2) . 2_554
O10 Zn2 O8 110.9(2) . .
O8 Zn2 O3 109.2(2) . 2_554
O1 Zn1 O7 95.9(2) . .
O1 Zn1 O4 114.5(2) . 7_665
O1 Zn1 O9 111.8(2) . 8_566
O4 Zn1 O7 110.2(2) 7_665 .
O9 Zn1 O7 108.8(2) 8_566 .
O9 Zn1 O4 114.1(2) 8_566 7_665
C22 O6 Zn2 117.5(5) . .
C1 O1 Zn1 118.1(5) . .
C23 O7 Zn1 149.0(5) . .
C8 O4 Zn1 122.4(4) . 7_655
C23 O10 Zn2 121.5(4) 8_565 .
C8 O3 Zn2 148.4(5) . 2
C24 O8 Zn2 136.6(5) . .
C48 O11 C34 121.2(6) . .
C24 O9 Zn1 131.6(5) . 8_565
H1A N1 H1B 109.0 . .
C14 N1 H1A 109.8 . .
C14 N1 H1B 109.4 . .
C38 N2 C40 121.4(8) . .
C38 N2 C42 122.5(8) . .
C40 N2 C42 116.1(8) . .
C46 N3 C51 121.5(8) . .
C46 N3 C49 122.8(9) . .
C51 N3 C49 115.2(8) . .
N2 C38 C39 120.3(8) . .
N2 C38 C37 121.4(8) . .
C39 C38 C37 118.4(7) . .
C12 C13 C16 118.2(6) . .
C12 C13 C14 118.9(6) . .
C14 C13 C16 122.8(6) . .
C21 C16 C13 118.3(6) . .
C17 C16 C13 123.0(6) . .
C17 C16 C21 118.7(6) . .
C11 C10 H10 118.7 . .
C9 C10 H10 118.7 . .
C9 C10 C11 122.6(6) . .
C18 C19 H19 119.9 . .
C18 C19 C20 120.2(6) . .
C20 C19 H19 119.9 . .
O4 C8 O3 125.8(7) . .
O4 C8 C4 118.6(6) . .
O3 C8 C4 115.6(6) . .
C19 C18 C17 119.3(6) . .
C19 C18 C22 119.5(6) . .
C17 C18 C22 121.1(6) . .
O11 C34 C35 120.3(6) . .
C39 C34 O11 116.7(7) . .
C39 C34 C35 123.0(7) . .
C29 C28 H28 119.8 . .
C29 C28 C27 120.4(7) . .
C27 C28 H28 119.8 . .
O11 C48 C47 117.0(7) . .
O11 C48 C32 120.3(7) . .
C47 C48 C32 122.7(7) . .
N3 C46 C47 121.7(9) . .
N3 C46 C45 120.1(8) . .
C47 C46 C45 118.2(7) . .
H50A C50 H50B 109.5 . .
H50A C50 H50C 109.5 . .
H50B C50 H50C 109.5 . .
C49 C50 H50A 109.5 . .
C49 C50 H50B 109.5 . .
C49 C50 H50C 109.5 . .
C25 C26 H26 119.9 . .
C27 C26 H26 119.9 . .
C27 C26 C25 120.1(8) . .
C10 C11 C15 122.1(6) . .
C12 C11 C10 116.6(6) . .
C12 C11 C15 121.3(7) . .
C7 C2 C1 119.7(7) . .
C3 C2 C7 120.1(7) . .
C3 C2 C1 120.2(6) . .
C5 C6 C7 118.7(6) . .
C5 C6 C9 120.1(6) . .
C7 C6 C9 121.2(6) . .
C28 C29 H29 119.5 . .
C28 C29 C30 121.1(7) . .
C30 C29 H29 119.5 . .
C32 C44 H44 120.0 . .
C45 C44 H44 120.0 . .
C45 C44 C32 120.0(8) . .
N3 C51 H51A 108.5 . .
N3 C51 H51B 108.5 . .
N3 C51 C52 115.1(9) . .
H51A C51 H51B 107.5 . .
C52 C51 H51A 108.5 . .
C52 C51 H51B 108.5 . .
C6 C5 H5 119.2 . .
C6 C5 C4 121.6(6) . .
C4 C5 H5 119.2 . .
C48 C47 C46 120.2(8) . .
C48 C47 H47 119.9 . .
C46 C47 H47 119.9 . .
C48 C32 C44 116.6(7) . .
C31 C32 C48 120.3(7) . .
C31 C32 C44 123.0(7) . .
C37 C36 H36 118.8 . .
C37 C36 C35 122.4(8) . .
C35 C36 H36 118.8 . .
C26 C25 C24 118.6(7) . .
C30 C25 C26 120.0(7) . .
C30 C25 C24 121.3(7) . .
N2 C40 H40A 108.7 . .
N2 C40 H40B 108.7 . .
N2 C40 C41 114.4(8) . .
H40A C40 H40B 107.6 . .
C41 C40 H40A 108.7 . .
C41 C40 H40B 108.7 . .
C2 C7 H7 119.9 . .
C6 C7 C2 120.3(7) . .
C6 C7 H7 119.9 . .
C10 C9 C6 119.8(6) . .
C10 C9 C14 119.8(6) . .
C14 C9 C6 120.4(6) . .
C11 C15 H15A 109.5 . .
C11 C15 H15B 109.5 . .
C11 C15 H15C 109.5 . .
H15A C15 H15B 109.5 . .
H15A C15 H15C 109.5 . .
H15B C15 H15C 109.5 . .
O8 C24 O9 126.2(7) . .
O8 C24 C25 118.3(6) . .
O9 C24 C25 115.5(7) . .
O1 C1 C2 114.5(7) . .
O2 C1 O1 124.7(7) . .
O2 C1 C2 120.8(6) . .
C38 C39 H39 120.1 . .
C34 C39 C38 119.8(8) . .
C34 C39 H39 120.1 . .
C40 C41 H41A 109.5 . .
C40 C41 H41B 109.5 . .
C40 C41 H41C 109.5 . .
H41A C41 H41B 109.5 . .
H41A C41 H41C 109.5 . .
H41B C41 H41C 109.5 . .
C13 C12 H12 118.4 . .
C11 C12 C13 123.2(6) . .
C11 C12 H12 118.4 . .
C28 C27 C26 119.7(8) . .
C28 C27 H27 120.2 . .
C26 C27 H27 120.2 . .
N2 C42 H42A 109.1 . .
N2 C42 H42B 109.1 . .
N2 C42 C43 112.3(9) . .
H42A C42 H42B 107.9 . .
C43 C42 H42A 109.1 . .
C43 C42 H42B 109.1 . .
C32 C31 C35 118.0(7) . .
C32 C31 C30 121.2(7) . .
C35 C31 C30 120.7(6) . .
C19 C20 C23 119.9(6) . 2_554
C21 C20 C19 119.3(6) . .
C21 C20 C23 120.8(6) . 2_554
C16 C21 H21 119.5 . .
C20 C21 C16 120.9(6) . .
C20 C21 H21 119.5 . .
C2 C3 H3 120.4 . .
C4 C3 C2 119.3(6) . .
C4 C3 H3 120.4 . .
C42 C43 H43A 109.5 . .
C42 C43 H43B 109.5 . .
C42 C43 H43C 109.5 . .
H43A C43 H43B 109.5 . .
H43A C43 H43C 109.5 . .
H43B C43 H43C 109.5 . .
C16 C17 C18 121.6(6) . .
C16 C17 H17 119.2 . .
C18 C17 H17 119.2 . .
C38 C37 H37 119.7 . .
C36 C37 C38 120.6(8) . .
C36 C37 H37 119.7 . .
N3 C49 C50 113.6(9) . .
N3 C49 H49A 108.8 . .
N3 C49 H49B 108.8 . .
C50 C49 H49A 108.8 . .
C50 C49 H49B 108.8 . .
H49A C49 H49B 107.7 . .
C5 C4 C8 120.3(6) . .
C3 C4 C8 119.6(6) . .
C3 C4 C5 120.0(7) . .
C34 C35 C31 119.8(7) . .
C36 C35 C34 116.0(7) . .
C36 C35 C31 124.2(7) . .
C29 C30 C25 118.7(7) . .
C29 C30 C31 117.7(7) . .
C25 C30 C31 123.5(7) . .
C46 C45 H45 118.9 . .
C44 C45 C46 122.2(8) . .
C44 C45 H45 118.9 . .
N1 C14 C9 120.9(6) . .
C13 C14 N1 120.1(6) . .
C13 C14 C9 118.9(6) . .
C51 C52 H52A 109.5 . .
C51 C52 H52B 109.5 . .
C51 C52 H52C 109.5 . .
H52A C52 H52B 109.5 . .
H52A C52 H52C 109.5 . .
H52B C52 H52C 109.5 . .
O6 C22 C18 115.3(6) . .
O5 C22 O6 123.1(7) . .
O5 C22 C18 121.6(6) . .
C53 N6 C55 121.0(12) . .
C54 N6 C53 120.4(12) . .
C54 N6 C55 118.6(13) . .
N6 C53 H53A 109.5 . .
N6 C53 H53B 109.5 . .
N6 C53 H53C 109.5 . .
H53A C53 H53B 109.5 . .
H53A C53 H53C 109.5 . .
H53B C53 H53C 109.5 . .
O13 C54 H54 118.3 . .
N6 C54 O13 123.4(13) . .
N6 C54 H54 118.3 . .
N6 C55 H55A 109.5 . .
N6 C55 H55B 109.5 . .
N6 C55 H55C 109.5 . .
H55A C55 H55B 109.5 . .
H55A C55 H55C 109.5 . .
H55B C55 H55C 109.5 . .
C57 N4 C58 118.4(10) . .
C57 N4 C56 126.2(10) . .
C56 N4 C58 115.4(10) . .
O15 C57 N4 123.6(10) . .
O15 C57 H57 118.2 . .
N4 C57 H57 118.2 . .
N4 C58 H58A 109.5 . .
N4 C58 H58B 109.5 . .
N4 C58 H58C 109.5 . .
H58A C58 H58B 109.5 . .
H58A C58 H58C 109.5 . .
H58B C58 H58C 109.5 . .
N4 C56 H56A 109.5 . .
N4 C56 H56B 109.5 . .
N4 C56 H56C 109.5 . .
H56A C56 H56B 109.5 . .
H56A C56 H56C 109.5 . .
H56B C56 H56C 109.5 . .
C61 N7 C59 120.2(10) . .
C61 N7 C60 122.8(14) . .
C60 N7 C59 116.9(13) . .
O16 C61 N7 126.3(11) . .
O16 C61 H61 116.9 . .
N7 C61 H61 116.9 . .
N7 C59 H59A 109.5 . .
N7 C59 H59B 109.5 . .
N7 C59 H59C 109.5 . .
H59A C59 H59B 109.5 . .
H59A C59 H59C 109.5 . .
H59B C59 H59C 109.5 . .
N7 C60 H60A 109.5 . .
N7 C60 H60B 109.5 . .
N7 C60 H60C 109.5 . .
H60A C60 H60B 109.5 . .
H60A C60 H60C 109.5 . .
H60B C60 H60C 109.5 . .
C64 N8 C63 119.2(15) . .
C62 N8 C63 119.6(15) . .
C62 N8 C64 119.6(19) . .
N8 C63 H63A 109.5 . .
N8 C63 H63B 109.5 . .
N8 C63 H63C 109.5 . .
H63A C63 H63B 109.5 . .
H63A C63 H63C 109.5 . .
H63B C63 H63C 109.5 . .
O7 C23 C20 116.8(6) . 2
O10 C23 O7 125.8(6) 8_566 .
O10 C23 C20 117.4(6) 8_566 2
N8 C64 H64 116.8 . .
O14 C64 N8 126(2) . .
O14 C64 H64 116.8 . .

loop_
_geom_bond_atom_site_label_1
_geom_bond_atom_site_label_2
_geom_bond_distance
_geom_bond_site_symmetry_2
Zn2 O6 1.900(5) .
Zn2 O10 1.947(5) .
Zn2 O3 1.968(5) 2_554
Zn2 O8 1.955(5) .
Zn1 O1 1.920(5) .
Zn1 O7 1.976(5) .
Zn1 O4 1.952(5) 7_665
Zn1 O9 1.946(5) 8_566
O6 C22 1.296(8) .
O1 C1 1.276(9) .
O7 C23 1.257(8) .
O4 Zn1 1.952(5) 7_655
O4 C8 1.255(8) .
O10 C23 1.253(8) 8_565
O3 Zn2 1.968(5) 2
O3 C8 1.260(8) .
O8 C24 1.252(9) .
O5 C22 1.221(8) .
O11 C34 1.367(9) .
O11 C48 1.362(9) .
O9 Zn1 1.946(5) 8_565
O9 C24 1.268(9) .
O2 C1 1.230(9) .
N1 H1A 0.8836 .
N1 H1B 0.8835 .
N1 C14 1.404(8) .
N2 C38 1.368(10) .
N2 C40 1.450(12) .
N2 C42 1.469(12) .
N3 C46 1.361(10) .
N3 C51 1.458(13) .
N3 C49 1.461(12) .
C38 C39 1.408(12) .
C38 C37 1.422(12) .
C13 C16 1.503(8) .
C13 C12 1.395(9) .
C13 C14 1.398(9) .
C16 C21 1.398(9) .
C16 C17 1.378(9) .
C10 H10 0.9500 .
C10 C11 1.393(10) .
C10 C9 1.377(10) .
C19 H19 0.9500 .
C19 C18 1.390(9) .
C19 C20 1.399(9) .
C8 C4 1.503(10) .
C18 C17 1.393(9) .
C18 C22 1.497(9) .
C34 C39 1.363(11) .
C34 C35 1.419(10) .
C28 H28 0.9500 .
C28 C29 1.375(12) .
C28 C27 1.382(12) .
C48 C47 1.372(11) .
C48 C32 1.422(11) .
C46 C47 1.394(12) .
C46 C45 1.420(13) .
C50 H50A 0.9800 .
C50 H50B 0.9800 .
C50 H50C 0.9800 .
C50 C49 1.511(15) .
C26 H26 0.9500 .
C26 C25 1.397(11) .
C26 C27 1.388(11) .
C11 C15 1.509(10) .
C11 C12 1.382(9) .
C2 C7 1.399(9) .
C2 C1 1.504(10) .
C2 C3 1.395(10) .
C6 C5 1.373(10) .
C6 C7 1.396(10) .
C6 C9 1.494(9) .
C29 H29 0.9500 .
C29 C30 1.393(10) .
C44 H44 0.9500 .
C44 C32 1.431(11) .
C44 C45 1.370(11) .
C51 H51A 0.9900 .
C51 H51B 0.9900 .
C51 C52 1.465(17) .
C5 H5 0.9500 .
C5 C4 1.392(9) .
C47 H47 0.9500 .
C32 C31 1.404(10) .
C36 H36 0.9500 .
C36 C37 1.355(11) .
C36 C35 1.411(10) .
C25 C24 1.497(10) .
C25 C30 1.396(10) .
C40 H40A 0.9900 .
C40 H40B 0.9900 .
C40 C41 1.533(15) .
C7 H7 0.9500 .
C9 C14 1.411(9) .
C15 H15A 0.9800 .
C15 H15B 0.9800 .
C15 H15C 0.9800 .
C39 H39 0.9500 .
C41 H41A 0.9800 .
C41 H41B 0.9800 .
C41 H41C 0.9800 .
C12 H12 0.9500 .
C27 H27 0.9500 .
C42 H42A 0.9900 .
C42 H42B 0.9900 .
C42 C43 1.506(14) .
C31 C35 1.424(10) .
C31 C30 1.477(11) .
C20 C21 1.392(9) .
C20 C23 1.485(9) 2_554
C21 H21 0.9500 .
C3 H3 0.9500 .
C3 C4 1.381(10) .
C43 H43A 0.9800 .
C43 H43B 0.9800 .
C43 H43C 0.9800 .
C17 H17 0.9500 .
C37 H37 0.9500 .
C49 H49A 0.9900 .
C49 H49B 0.9900 .
C45 H45 0.9500 .
C52 H52A 0.9800 .
C52 H52B 0.9800 .
C52 H52C 0.9800 .
O13 C54 1.329(19) .
N6 C53 1.469(14) .
N6 C54 1.265(19) .
N6 C55 1.470(16) .
C53 H53A 0.9800 .
C53 H53B 0.9800 .
C53 H53C 0.9800 .
C54 H54 0.9500 .
C55 H55A 0.9800 .
C55 H55B 0.9800 .
C55 H55C 0.9800 .
O15 C57 1.227(11) .
N4 C57 1.319(11) .
N4 C58 1.484(14) .
N4 C56 1.405(15) .
C57 H57 0.9500 .
C58 H58A 0.9800 .
C58 H58B 0.9800 .
C58 H58C 0.9800 .
C56 H56A 0.9800 .
C56 H56B 0.9800 .
C56 H56C 0.9800 .
O16 C61 1.234(13) .
N7 C61 1.343(14) .
N7 C59 1.498(16) .
N7 C60 1.417(15) .
C61 H61 0.9500 .
C59 H59A 0.9800 .
C59 H59B 0.9800 .
C59 H59C 0.9800 .
C60 H60A 0.9800 .
C60 H60B 0.9800 .
C60 H60C 0.9800 .
N8 C63 1.441(17) .
N8 C64 1.37(2) .
N8 C62 1.36(2) .
C63 H63A 0.9800 .
C63 H63B 0.9800 .
C63 H63C 0.9800 .
C23 O10 1.253(8) 8_566
C23 C20 1.485(9) 2
O14 C64 1.19(2) .
C64 H64 0.9500 .

loop_
_geom_torsion_atom_site_label_1
_geom_torsion_atom_site_label_2
_geom_torsion_atom_site_label_3
_geom_torsion_atom_site_label_4
_geom_torsion
_geom_torsion_site_symmetry_1
_geom_torsion_site_symmetry_4
Zn2 O6 C22 O5 2.7(9) . .
Zn2 O6 C22 C18 -179.3(4) . .
Zn2 O3 C8 O4 -8.4(15) 2 .
Zn2 O3 C8 C4 173.4(7) 2 .
Zn2 O8 C24 O9 -17.3(12) . .
Zn2 O8 C24 C25 164.3(5) . .
Zn1 O1 C1 O2 -2.3(12) . .
Zn1 O1 C1 C2 177.5(5) . .
Zn1 O7 C23 O10 -5.1(15) . 8_566
Zn1 O7 C23 C20 173.7(7) . 2
Zn1 O4 C8 O3 2.6(10) 7_655 .
Zn1 O4 C8 C4 -179.3(4) 7_655 .
Zn1 O9 C24 O8 -1.2(12) 8_565 .
Zn1 O9 C24 C25 177.3(5) 8_565 .
O4 C8 C4 C5 3.7(10) . .
O4 C8 C4 C3 -176.1(6) . .
O3 C8 C4 C5 -178.0(7) . .
O3 C8 C4 C3 2.2(10) . .
O11 C34 C39 C38 177.5(7) . .
O11 C34 C35 C36 -178.2(6) . .
O11 C34 C35 C31 3.2(10) . .
O11 C48 C47 C46 177.1(7) . .
O11 C48 C32 C44 -176.3(6) . .
O11 C48 C32 C31 1.2(10) . .
N2 C38 C39 C34 -177.2(7) . .
N2 C38 C37 C36 178.2(7) . .
N3 C46 C47 C48 -177.4(8) . .
N3 C46 C45 C44 179.3(8) . .
C38 N2 C40 C41 87.9(11) . .
C38 N2 C42 C43 99.6(11) . .
C13 C16 C21 C20 177.7(6) . .
C13 C16 C17 C18 -175.2(6) . .
C16 C13 C12 C11 179.8(7) . .
C16 C13 C14 N1 -0.6(10) . .
C16 C13 C14 C9 -179.2(6) . .
C10 C11 C12 C13 -1.4(12) . .
C10 C9 C14 N1 -178.2(7) . .
C10 C9 C14 C13 0.4(10) . .
C19 C18 C17 C16 -2.5(10) . .
C19 C18 C22 O6 0.0(9) . .
C19 C18 C22 O5 178.0(6) . .
C19 C20 C21 C16 -2.1(10) . .
C18 C19 C20 C21 1.1(10) . .
C18 C19 C20 C23 -176.0(6) . 2_554
C34 O11 C48 C47 -178.6(7) . .
C34 O11 C48 C32 1.7(10) . .
C28 C29 C30 C25 -1.3(10) . .
C28 C29 C30 C31 -179.2(6) . .
C48 O11 C34 C39 176.2(7) . .
C48 O11 C34 C35 -3.9(10) . .
C48 C32 C31 C35 -1.7(10) . .
C48 C32 C31 C30 175.0(6) . .
C46 N3 C51 C52 -90.9(12) . .
C46 N3 C49 C50 -89.2(12) . .
C26 C25 C24 O8 157.5(7) . .
C26 C25 C24 O9 -21.0(10) . .
C26 C25 C30 C29 0.6(10) . .
C26 C25 C30 C31 178.3(7) . .
C11 C10 C9 C6 -178.7(7) . .
C11 C10 C9 C14 -0.5(11) . .
C2 C3 C4 C8 179.3(7) . .
C2 C3 C4 C5 -0.4(11) . .
C6 C5 C4 C8 -177.7(6) . .
C6 C5 C4 C3 2.1(11) . .
C6 C9 C14 N1 0.0(10) . .
C6 C9 C14 C13 178.6(6) . .
C29 C28 C27 C26 -0.5(11) . .
C44 C32 C31 C35 175.5(6) . .
C44 C32 C31 C30 -7.7(11) . .
C51 N3 C46 C47 6.3(13) . .
C51 N3 C46 C45 -171.2(8) . .
C51 N3 C49 C50 82.5(13) . .
C5 C6 C7 C2 -0.4(11) . .
C5 C6 C9 C10 58.0(10) . .
C5 C6 C9 C14 -120.3(7) . .
C47 C48 C32 C44 4.1(11) . .
C47 C48 C32 C31 -178.5(7) . .
C47 C46 C45 C44 1.6(12) . .
C32 C48 C47 C46 -3.2(12) . .
C32 C44 C45 C46 -0.6(11) . .
C32 C31 C35 C34 -0.4(10) . .
C32 C31 C35 C36 -178.8(7) . .
C32 C31 C30 C29 -70.0(9) . .
C32 C31 C30 C25 112.2(8) . .
C25 C26 C27 C28 -0.2(12) . .
C40 N2 C38 C39 -11.7(12) . .
C40 N2 C38 C37 169.2(8) . .
C40 N2 C42 C43 -79.7(12) . .
C7 C2 C1 O1 -178.3(7) . .
C7 C2 C1 O2 1.5(13) . .
C7 C2 C3 C4 -1.6(11) . .
C7 C6 C5 C4 -1.7(11) . .
C7 C6 C9 C10 -122.6(8) . .
C7 C6 C9 C14 59.1(10) . .
C9 C10 C11 C15 -176.7(8) . .
C9 C10 C11 C12 1.0(12) . .
C9 C6 C5 C4 177.7(6) . .
C9 C6 C7 C2 -179.8(7) . .
C15 C11 C12 C13 176.2(8) . .
C24 C25 C30 C29 178.8(6) . .
C24 C25 C30 C31 -3.5(10) . .
C1 C2 C7 C6 -179.7(7) . .
C1 C2 C3 C4 -179.8(7) . .
C39 C38 C37 C36 -0.9(11) . .
C39 C34 C35 C36 1.7(11) . .
C39 C34 C35 C31 -176.8(7) . .
C12 C13 C16 C21 -49.5(9) . .
C12 C13 C16 C17 127.3(7) . .
C12 C13 C14 N1 177.8(6) . .
C12 C13 C14 C9 -0.9(10) . .
C27 C28 C29 C30 1.3(11) . .
C27 C26 C25 C24 -178.1(7) . .
C27 C26 C25 C30 0.1(11) . .
C42 N2 C38 C39 169.0(8) . .
C42 N2 C38 C37 -10.2(12) . .
C42 N2 C40 C41 -92.8(10) . .
C20 C19 C18 C17 1.2(10) . .
C20 C19 C18 C22 -176.7(6) . .
C21 C16 C17 C18 1.5(10) . .
C3 C2 C7 C6 2.1(11) . .
C3 C2 C1 O1 -0.1(11) . .
C3 C2 C1 O2 179.8(8) . .
C17 C16 C21 C20 0.8(10) . .
C17 C18 C22 O6 -177.8(6) . .
C17 C18 C22 O5 0.1(10) . .
C37 C38 C39 C34 1.9(11) . .
C37 C36 C35 C34 -0.6(11) . .
C37 C36 C35 C31 177.9(7) . .
C49 N3 C46 C47 177.6(8) . .
C49 N3 C46 C45 0.0(13) . .
C49 N3 C51 C52 97.2(12) . .
C35 C34 C39 C38 -2.4(11) . .
C35 C36 C37 C38 0.3(12) . .
C35 C31 C30 C29 106.6(8) . .
C35 C31 C30 C25 -71.2(9) . .
C30 C25 C24 O8 -20.7(10) . .
C30 C25 C24 O9 160.7(7) . .
C30 C31 C35 C34 -177.2(6) . .
C30 C31 C35 C36 4.4(11) . .
C45 C46 C47 C48 0.2(12) . .
C45 C44 C32 C48 -2.1(10) . .
C45 C44 C32 C31 -179.5(7) . .
C14 C13 C16 C21 128.8(7) . .
C14 C13 C16 C17 -54.4(10) . .
C14 C13 C12 C11 1.4(11) . .
C22 C18 C17 C16 175.3(6) . .
C53 N6 C54 O13 -2(2) . .
C55 N6 C54 O13 -179.7(13) . .
C58 N4 C57 O15 -179.8(10) . .
C56 N4 C57 O15 1.9(17) . .
C59 N7 C61 O16 178.9(10) . .
C60 N7 C61 O16 0.1(16) . .
C63 N8 C64 O14 -178(3) . .
C23 C20 C21 C16 175.0(6) 2_554 .
C62 N8 C64 O14 -12(4) . .

loop_
_smtbx_masks_void_nr
_smtbx_masks_void_average_x
_smtbx_masks_void_average_y
_smtbx_masks_void_average_z
_smtbx_masks_void_volume
_smtbx_masks_void_count_electrons
1 -0.001 -0.052 0.330 189.5 33.7
2 0.001 0.052 0.670 189.5 33.3
3 0.001 0.448 0.170 189.5 32.9
4 -0.001 0.552 0.830 189.5 34.0
5 0.499 0.552 0.670 189.5 32.9
6 0.499 0.948 0.170 189.5 33.5
7 0.501 0.052 0.830 189.5 33.4
8 0.501 0.448 0.330 189.5 34.0
